data_4503612
loop_
_publ_author_name
'Yue, Yan-Feng'
'Gao, En-Qing'
'Fang, Chen-Jie'
'Zheng, Tao'
'Liang, Jue'
'Yan, Chun-Hua'

_publ_section_title
;
 Three Azido-Bridged Mn(II) Complexes Based on Open-Chain Diazine
 Schiff-base Ligands: Crystal Structures and Magnetic Properties
;
_journal_issue 9
_journal_name_full 'Crystal Growth &amp; Design'
_journal_page_first 3295
_journal_paper_doi 10.1021/cg800138x
_journal_volume 8
_journal_year 2008
_chemical_formula_sum 'C13 H14 Br Mn N11 O'
_chemical_formula_weight 475.20
_chemical_name_systematic
; 
 ? 
;
_space_group_IT_number 2
_symmetry_cell_setting triclinic
_symmetry_space_group_name_Hall '-P 1'
_symmetry_space_group_name_H-M 'P -1'
_atom_sites_solution_hydrogens geom
_atom_sites_solution_primary direct
_atom_sites_solution_secondary difmap
_audit_creation_method SHELXL-97
_cell_angle_alpha 106.9842(12)
_cell_angle_beta 93.0774(12)
_cell_angle_gamma 109.8723(12)
_cell_formula_units_Z 2
_cell_length_a 7.4368(2)
_cell_length_b 10.5408(3)
_cell_length_c 13.3439(3)
_cell_measurement_reflns_used 8037
_cell_measurement_temperature 293(2)
_cell_measurement_theta_max 26.022
_cell_measurement_theta_min 3.395
_cell_volume 927.12(4)
_computing_cell_refinement 'HKL Scalepack (Otwinowski & Minor, 1997)'
_computing_data_collection 'KappaCCD (Nonius B. V., 1998)'
_computing_data_reduction 'HKL Denzo (Otwinowski & Minor, 1997) & maXus (Mackay et al., 1998)'
_computing_molecular_graphics 'Bruker SHELXTL V5.1 (Sheldrick, 1998)'
_computing_publication_material 'SHELXL-97 (Sheldrick, 1997)'
_computing_structure_refinement 'SHELXL-97 (Sheldrick, 1997)'
_computing_structure_solution 'SHELXS-97 (Sheldrick, 1997)'
_diffrn_ambient_temperature 293(2)
_diffrn_detector_area_resol_mean 0.76
_diffrn_measured_fraction_theta_full 0.997
_diffrn_measured_fraction_theta_max 0.997
_diffrn_measurement_device_type 'NONIUS KappaCCD Diffractometer'
_diffrn_measurement_method CCD
_diffrn_radiation_monochromator graphite
_diffrn_radiation_source 'fine-focus sealed tube'
_diffrn_radiation_type MoK\a
_diffrn_radiation_wavelength 0.71073
_diffrn_reflns_av_R_equivalents 0.0705
_diffrn_reflns_av_sigmaI/netI 0.0699
_diffrn_reflns_limit_h_max 9
_diffrn_reflns_limit_h_min -9
_diffrn_reflns_limit_k_max 13
_diffrn_reflns_limit_k_min -13
_diffrn_reflns_limit_l_max 16
_diffrn_reflns_limit_l_min -16
_diffrn_reflns_number 16225
_diffrn_reflns_theta_full 26.02
_diffrn_reflns_theta_max 26.02
_diffrn_reflns_theta_min 3.47
_exptl_absorpt_coefficient_mu 2.896
_exptl_absorpt_correction_T_max 0.759
_exptl_absorpt_correction_T_min 0.568
_exptl_absorpt_correction_type empirical
_exptl_absorpt_process_details '(Blessing, 1995, 1997)'
_exptl_crystal_colour orange
_exptl_crystal_density_diffrn 1.702
_exptl_crystal_density_method 'not measured'
_exptl_crystal_description block
_exptl_crystal_F_000 474
_exptl_crystal_size_max 0.18
_exptl_crystal_size_mid 0.15
_exptl_crystal_size_min 0.1
_refine_diff_density_max 0.826
_refine_diff_density_min -0.958
_refine_diff_density_rms 0.075
_refine_ls_extinction_coef 0.014(2)
_refine_ls_extinction_expression Fc^*^=kFc[1+0.001xFc^2^\l^3^/sin(2\q)]^-1/4^
_refine_ls_extinction_method SHELXL
_refine_ls_goodness_of_fit_ref 0.980
_refine_ls_hydrogen_treatment mixed
_refine_ls_matrix_type full
_refine_ls_number_parameters 281
_refine_ls_number_reflns 3634
_refine_ls_number_restraints 3
_refine_ls_restrained_S_all 0.983
_refine_ls_R_factor_all 0.0929
_refine_ls_R_factor_gt 0.0486
_refine_ls_shift/su_max 0.001
_refine_ls_shift/su_mean 0.000
_refine_ls_structure_factor_coef Fsqd
_refine_ls_weighting_details 'calc w=1/[\s^2^(Fo^2^)+(0.0737P)^2^+0.0000P] where P=(Fo^2^+2Fc^2^)/3'
_refine_ls_weighting_scheme calc
_refine_ls_wR_factor_gt 0.1190
_refine_ls_wR_factor_ref 0.1320
_reflns_number_gt 2210
_reflns_number_total 3634
_reflns_threshold_expression >2sigma(I)
_cod_data_source_file cg800138x-file001.cif
_cod_data_source_block 1
_cod_original_sg_symbol_H-M P-1
_cod_database_code 4503612

loop_
_symmetry_equiv_pos_as_xyz
'x, y, z'
'-x, -y, -z'

loop_
_atom_site_label
_atom_site_type_symbol
_atom_site_fract_x
_atom_site_fract_y
_atom_site_fract_z
_atom_site_U_iso_or_equiv
_atom_site_adp_type
_atom_site_occupancy
_atom_site_symmetry_multiplicity
_atom_site_calc_flag
_atom_site_refinement_flags
Mn1 Mn 0.23212(8) 0.12303(5) 0.51912(5) 0.0389(2) Uani 1 1 d .
C1 C 0.0314(6) 0.1715(5) 0.3222(4) 0.0547(11) Uani 1 1 d .
H1A H -0.011(5) 0.063(4) 0.296(3) 0.032(9) Uiso 1 1 d .
C2 C -0.0155(7) 0.2460(5) 0.2629(4) 0.0634(12) Uani 1 1 d .
H2A H -0.0902 0.1974 0.1954 0.076 Uiso 1 1 calc R
C3 C 0.0465(7) 0.3892(6) 0.3025(4) 0.0632(13) Uani 1 1 d .
H3A H 0.031(6) 0.448(5) 0.274(4) 0.067(15) Uiso 1 1 d .
C4 C 0.1545(7) 0.4588(5) 0.4028(4) 0.0517(12) Uani 1 1 d .
H4A H 0.190(5) 0.540(4) 0.427(3) 0.028(10) Uiso 1 1 d .
C5 C 0.1987(5) 0.3807(4) 0.4605(3) 0.0399(9) Uani 1 1 d .
C6 C 0.3144(5) 0.4451(4) 0.5693(3) 0.0399(9) Uani 1 1 d .
C7 C 0.5091(6) 0.3592(5) 0.7636(3) 0.0486(10) Uani 1 1 d .
H7A H 0.466(6) 0.256(5) 0.734(3) 0.060(12) Uiso 1 1 d .
C8 C 0.6229(6) 0.4218(4) 0.8704(3) 0.0483(10) Uani 1 1 d .
C9 C 0.6577(7) 0.3322(6) 0.9210(4) 0.0608(12) Uani 1 1 d .
H9A H 0.607(8) 0.241(6) 0.872(4) 0.096(19) Uiso 1 1 d .
C10 C 0.7561(7) 0.3882(6) 1.0225(4) 0.0707(14) Uani 1 1 d .
H10A H 0.7793 0.3288 1.0569 0.085 Uiso 1 1 calc R
C11 C 0.8200(7) 0.5313(7) 1.0730(5) 0.0737(17) Uani 1 1 d .
H11A H 0.877(8) 0.559(6) 1.130(4) 0.08(2) Uiso 1 1 d .
C12 C 0.7846(6) 0.6126(5) 1.0161(4) 0.0675(14) Uani 1 1 d .
C13 C 0.6226(11) 0.9031(6) 0.8677(6) 0.122(2) Uani 1 1 d D
H1 H 0.625(7) 0.720(3) 0.853(8) 0.23(5) Uiso 1 1 d D
H5A H 0.369(6) 0.649(5) 0.580(3) 0.065(14) Uiso 1 1 d .
H5B H 0.420(6) 0.611(5) 0.676(4) 0.049(15) Uiso 1 1 d .
N1 N 0.1374(4) 0.2368(3) 0.4197(2) 0.0424(8) Uani 1 1 d .
N2 N 0.3485(4) 0.3579(3) 0.6141(3) 0.0409(8) Uani 1 1 d .
N3 N 0.4582(4) 0.4340(3) 0.7164(3) 0.0445(8) Uani 1 1 d .
N4 N 0.6872(5) 0.5638(4) 0.9191(3) 0.0561(9) Uani 1 1 d .
N5 N 0.3742(6) 0.5850(4) 0.6151(4) 0.0536(10) Uani 1 1 d .
N6 N 0.0364(5) -0.0866(3) 0.4050(3) 0.0451(8) Uani 1 1 d .
N7 N 0.0842(4) -0.1825(4) 0.3598(3) 0.0443(8) Uani 1 1 d .
N8 N 0.1269(6) -0.2757(4) 0.3152(3) 0.0767(13) Uani 1 1 d .
N9 N 0.3505(5) 0.0198(4) 0.6145(3) 0.0556(9) Uani 1 1 d .
N10 N 0.4315(4) -0.0594(3) 0.5888(2) 0.0417(8) Uani 1 1 d .
N11 N 0.5116(5) -0.1401(4) 0.5664(3) 0.0605(10) Uani 1 1 d .
O1 O 0.5375(8) 0.7539(4) 0.8327(4) 0.1136(15) Uani 1 1 d D
Br1 Br 0.88103(9) 0.81421(7) 1.08202(5) 0.1092(3) Uani 1 1 d .

loop_
_atom_site_aniso_label
_atom_site_aniso_U_11
_atom_site_aniso_U_22
_atom_site_aniso_U_33
_atom_site_aniso_U_23
_atom_site_aniso_U_13
_atom_site_aniso_U_12
Mn1 0.0415(4) 0.0267(3) 0.0480(4) 0.0097(3) 0.0056(3) 0.0147(2)
C1 0.060(3) 0.050(3) 0.051(3) 0.014(2) 0.005(2) 0.019(2)
C2 0.074(3) 0.064(3) 0.052(3) 0.024(2) -0.001(2) 0.023(3)
C3 0.075(3) 0.064(3) 0.068(4) 0.034(3) 0.013(3) 0.037(3)
C4 0.059(3) 0.037(3) 0.067(3) 0.020(2) 0.012(2) 0.023(2)
C5 0.0349(19) 0.036(2) 0.055(2) 0.0181(19) 0.0148(18) 0.0174(16)
C6 0.0356(19) 0.030(2) 0.054(2) 0.0109(18) 0.0127(18) 0.0140(16)
C7 0.055(2) 0.036(2) 0.050(3) 0.008(2) 0.006(2) 0.017(2)
C8 0.045(2) 0.047(3) 0.046(2) 0.007(2) 0.0087(19) 0.0161(19)
C9 0.062(3) 0.066(3) 0.052(3) 0.018(3) 0.004(2) 0.023(3)
C10 0.058(3) 0.092(4) 0.064(3) 0.029(3) 0.008(3) 0.028(3)
C11 0.051(3) 0.114(5) 0.046(3) 0.013(4) 0.000(3) 0.031(3)
C12 0.042(2) 0.071(3) 0.063(3) -0.005(3) 0.007(2) 0.013(2)
C13 0.154(6) 0.061(4) 0.119(5) 0.001(4) 0.019(5) 0.026(4)
N1 0.0420(17) 0.0362(18) 0.049(2) 0.0130(15) 0.0089(16) 0.0153(14)
N2 0.0442(17) 0.0285(16) 0.049(2) 0.0114(15) 0.0066(15) 0.0142(14)
N3 0.0453(18) 0.0316(17) 0.047(2) 0.0030(16) 0.0062(16) 0.0115(15)
N4 0.0470(19) 0.054(2) 0.053(2) 0.0037(18) 0.0027(18) 0.0143(17)
N5 0.061(2) 0.033(2) 0.065(3) 0.015(2) 0.007(2) 0.0179(17)
N6 0.0477(18) 0.0324(17) 0.051(2) 0.0042(15) 0.0106(15) 0.0178(15)
N7 0.0437(18) 0.0392(19) 0.045(2) 0.0061(16) 0.0020(16) 0.0175(16)
N8 0.075(3) 0.053(2) 0.092(3) -0.007(2) 0.004(2) 0.039(2)
N9 0.061(2) 0.048(2) 0.071(3) 0.0228(19) 0.0117(19) 0.0328(19)
N10 0.0417(18) 0.0362(19) 0.048(2) 0.0192(16) 0.0074(16) 0.0110(16)
N11 0.066(2) 0.051(2) 0.084(3) 0.031(2) 0.034(2) 0.0347(19)
O1 0.172(4) 0.059(2) 0.083(3) 0.008(2) -0.010(3) 0.028(3)
Br1 0.0981(5) 0.0720(4) 0.0994(5) -0.0215(3) -0.0155(4) 0.0083(3)

loop_
_atom_type_symbol
_atom_type_description
_atom_type_scat_dispersion_real
_atom_type_scat_dispersion_imag
_atom_type_scat_source
C C 0.0033 0.0016 'International Tables Vol C Tables 4.2.6.8 and 6.1.1.4'
H H 0.0000 0.0000 'International Tables Vol C Tables 4.2.6.8 and 6.1.1.4'
N N 0.0061 0.0033 'International Tables Vol C Tables 4.2.6.8 and 6.1.1.4'
Mn Mn 0.3368 0.7283 'International Tables Vol C Tables 4.2.6.8 and 6.1.1.4'
Br Br -0.2901 2.4595 'International Tables Vol C Tables 4.2.6.8 and 6.1.1.4'
O O 0.0106 0.0060 'International Tables Vol C Tables 4.2.6.8 and 6.1.1.4'

loop_
_geom_angle_atom_site_label_1
_geom_angle_atom_site_label_2
_geom_angle_atom_site_label_3
_geom_angle
_geom_angle_site_symmetry_1
_geom_angle_site_symmetry_3
N9 Mn1 N6 92.12(13) . .
N9 Mn1 N2 106.00(13) . .
N6 Mn1 N2 159.85(12) . .
N9 Mn1 N6 91.40(13) . 2_556
N6 Mn1 N6 79.40(12) . 2_556
N2 Mn1 N6 91.18(11) . 2_556
N9 Mn1 N11 87.97(14) . 2_656
N6 Mn1 N11 95.75(13) . 2_656
N2 Mn1 N11 93.68(12) . 2_656
N6 Mn1 N11 175.09(12) 2_556 2_656
N9 Mn1 N1 175.16(12) . .
N6 Mn1 N1 90.27(12) . .
N2 Mn1 N1 72.35(11) . .
N6 Mn1 N1 93.17(12) 2_556 .
N11 Mn1 N1 87.60(12) 2_656 .
N1 C1 C2 122.1(4) . .
C3 C2 C1 119.9(5) . .
C2 C3 C4 119.2(5) . .
C3 C4 C5 119.5(5) . .
N1 C5 C4 121.0(4) . .
N1 C5 C6 115.1(3) . .
C4 C5 C6 123.9(4) . .
N2 C6 N5 124.4(4) . .
N2 C6 C5 117.3(3) . .
N5 C6 C5 118.3(4) . .
N3 C7 C8 122.1(4) . .
N4 C8 C9 121.4(4) . .
N4 C8 C7 119.6(4) . .
C9 C8 C7 119.0(4) . .
C10 C9 C8 119.8(5) . .
C11 C10 C9 119.4(5) . .
C10 C11 C12 117.0(5) . .
N4 C12 C11 126.0(5) . .
N4 C12 Br1 115.7(4) . .
C11 C12 Br1 118.3(4) . .
C1 N1 C5 118.3(4) . .
C1 N1 Mn1 124.2(3) . .
C5 N1 Mn1 117.4(3) . .
C6 N2 N3 110.7(3) . .
C6 N2 Mn1 117.7(3) . .
N3 N2 Mn1 131.5(2) . .
C7 N3 N2 115.2(3) . .
C12 N4 C8 116.4(4) . .
N7 N6 Mn1 125.7(3) . .
N7 N6 Mn1 122.0(2) . 2_556
Mn1 N6 Mn1 100.60(12) . 2_556
N8 N7 N6 178.8(4) . .
N10 N9 Mn1 129.5(3) . .
N9 N10 N11 177.6(4) . .
N10 N11 Mn1 128.2(3) . 2_656

loop_
_geom_bond_atom_site_label_1
_geom_bond_atom_site_label_2
_geom_bond_distance
_geom_bond_site_symmetry_2
Mn1 N9 2.217(4) .
Mn1 N6 2.220(3) .
Mn1 N2 2.253(3) .
Mn1 N6 2.255(3) 2_556
Mn1 N11 2.255(3) 2_656
Mn1 N1 2.257(3) .
C1 N1 1.337(5) .
C1 C2 1.373(6) .
C2 C3 1.343(7) .
C3 C4 1.372(7) .
C4 C5 1.380(6) .
C5 N1 1.352(5) .
C5 C6 1.483(6) .
C6 N2 1.316(5) .
C6 N5 1.321(5) .
C7 N3 1.276(5) .
C7 C8 1.457(6) .
C8 N4 1.343(5) .
C8 C9 1.391(6) .
C9 C10 1.361(7) .
C10 C11 1.356(8) .
C11 C12 1.376(8) .
C12 N4 1.313(6) .
C12 Br1 1.900(5) .
C13 O1 1.398(7) .
N2 N3 1.404(4) .
N6 N7 1.193(4) .
N6 Mn1 2.255(3) 2_556
N7 N8 1.145(5) .
N9 N10 1.172(5) .
N10 N11 1.176(5) .
N11 Mn1 2.255(3) 2_656
